data_4345576
loop_
_publ_author_name
'Wenz, Jan'
'Kochan, Alexander'
'Wadepohl, Hubert'
'Gade, Lutz H.'

_publ_section_title
;
 A Readily Accessible Chiral NNN Pincer Ligand with a Pyrrole Backbone and
 Its Ni(II) Chemistry: Syntheses, Structural Chemistry, and Bond
 Activations.
;
_journal_issue 6
_journal_name_full 'Inorganic chemistry'
_journal_page_first 3631
_journal_page_last 3643
_journal_paper_doi 10.1021/acs.inorgchem.7b00077
_journal_volume 56
_journal_year 2017
_chemical_absolute_configuration ad
_chemical_formula_moiety 'C22 H34 Cl N3 Ni O2'
_chemical_formula_sum 'C22 H34 Cl N3 Ni O2'
_chemical_formula_weight 466.68
_space_group_crystal_system orthorhombic
_space_group_IT_number 19
_space_group_name_Hall 'P 2ac 2ab'
_space_group_name_H-M_alt 'P 21 21 21'
_symmetry_cell_setting orthorhombic
_symmetry_Int_Tables_number 19
_symmetry_space_group_name_Hall 'P 2ac 2ab'
_symmetry_space_group_name_H-M 'P 21 21 21'
_atom_sites_solution_hydrogens mixed
_atom_sites_solution_primary iterative
_atom_sites_solution_secondary difmap
_audit_block_code ga_jw6
_audit_creation_date 2015-06-09
_audit_creation_method
;
Olex2 1.2
(compiled 2015.01.26 svn.r3151 for OlexSys, GUI svn.r4998)
;
_audit_update_record '09.06.2015 11:14:12 CEST UTC+02:00  encif 1.32'
_cell_angle_alpha 90
_cell_angle_beta 90
_cell_angle_gamma 90
_cell_formula_units_Z 4
_cell_length_a 10.596(4)
_cell_length_b 10.832(5)
_cell_length_c 19.906(8)
_cell_measurement_reflns_used 8063
_cell_measurement_temperature 100(2)
_cell_measurement_theta_max 32.39
_cell_measurement_theta_min 2.69
_cell_volume 2284.7(16)
_computing_cell_refinement
;
SAINT (see _computing_data_reduction). Includes estimated systematic errors
 of the unit cell constants from Monte Carlo simulations.
;
_computing_data_collection 'SMART-5.631 (Bruker AXS, 2003)'
_computing_data_reduction 'SAINT V8.34A (Bruker AXS, 1997-2013),SADABS-2014_5 (Sheldrick and Bruker AXS, 1997-2014)'
_computing_molecular_graphics 'Olex2 (Dolomanov et al., 2009)'
_computing_publication_material 'encif (Wadepohl, 2009-14); encifer 1.5 (CCDC, 2014)'
_computing_structure_refinement 'ShelXL (Sheldrick, 2008)'
_computing_structure_solution 'SUPERFLIP (Palatinus, 2007-2009)'
_diffrn_ambient_environment 'perfluoro polyether oil / N~2~'
_diffrn_ambient_temperature 100(1)
_diffrn_detector 'CCD plate'
_diffrn_detector_area_resol_mean 8.19
_diffrn_detector_type CCD-PXL-KAF2
_diffrn_measured_fraction_theta_full 1.000
_diffrn_measured_fraction_theta_max 0.977
_diffrn_measurement_device 'three-circle diffractometer'
_diffrn_measurement_device_type 'Bruker AXS Smart 1000'
_diffrn_measurement_method '\f- and \w-scans'
_diffrn_measurement_specimen_support 'polyimid foil'
_diffrn_radiation_monochromator graphite
_diffrn_radiation_probe x-ray
_diffrn_radiation_type MoK\a
_diffrn_radiation_wavelength 0.71073
_diffrn_reflns_av_R_equivalents 0.0351
_diffrn_reflns_av_unetI/netI 0.0279
_diffrn_reflns_Laue_measured_fraction_full 1.000
_diffrn_reflns_Laue_measured_fraction_max 0.977
_diffrn_reflns_limit_h_max 16
_diffrn_reflns_limit_h_min -15
_diffrn_reflns_limit_k_max 16
_diffrn_reflns_limit_k_min -16
_diffrn_reflns_limit_l_max 28
_diffrn_reflns_limit_l_min -29
_diffrn_reflns_number 59572
_diffrn_reflns_point_group_measured_fraction_full 0.999
_diffrn_reflns_point_group_measured_fraction_max 0.960
_diffrn_reflns_theta_full 25.242
_diffrn_reflns_theta_max 32.542
_diffrn_reflns_theta_min 2.046
_diffrn_source 'sealed X-Ray tube (Mo)'
_diffrn_source_type 'fine focus tube'
_diffrn_standards_number 0
_exptl_absorpt_coefficient_mu 0.989
_exptl_absorpt_correction_T_max 0.7464
_exptl_absorpt_correction_T_min 0.7011
_exptl_absorpt_correction_type multi-scan
_exptl_absorpt_process_details
;
multi-scan from symmetry-related measurements (Blessing 1995)
SADABS (see _computing_data_reduction)
;
_exptl_crystal_colour red
_exptl_crystal_density_diffrn 1.357
_exptl_crystal_description irregular
_exptl_crystal_F_000 992
_exptl_crystal_size_max 0.300
_exptl_crystal_size_mid 0.300
_exptl_crystal_size_min 0.250
_refine_diff_density_max 0.548
_refine_diff_density_min -0.191
_refine_diff_density_rms 0.060
_refine_ls_abs_structure_details
;
 Flack x determined using 3068 quotients [(I+)-(I-)]/[(I+)+(I-)]
 (Parsons, Flack and Wagner, Acta Cryst. B69 (2013) 249-259).
;
_refine_ls_abs_structure_Flack 0.004(3)
_refine_ls_extinction_method none
_refine_ls_goodness_of_fit_ref 1.038
_refine_ls_hydrogen_treatment mixed
_refine_ls_matrix_type full
_refine_ls_number_parameters 308
_refine_ls_number_reflns 7954
_refine_ls_number_restraints 0
_refine_ls_restrained_S_all 1.038
_refine_ls_R_factor_all 0.0277
_refine_ls_R_factor_gt 0.0237
_refine_ls_shift/su_max 0.002
_refine_ls_shift/su_mean 0.000
_refine_ls_structure_factor_coef Fsqd
_refine_ls_weighting_details 'w=1/[\s^2^(Fo^2^)+(0.0358P)^2^] where P=(Fo^2^+2Fc^2^)/3'
_refine_ls_weighting_scheme calc
_refine_ls_wR_factor_gt 0.0573
_refine_ls_wR_factor_ref 0.0589
_reflns_Friedel_coverage 0.764
_reflns_Friedel_fraction_full 0.998
_reflns_Friedel_fraction_max 0.938
_reflns_number_gt 7401
_reflns_number_total 7954
_reflns_threshold_expression 'I > 2\s(I)'
_cod_data_source_file ic7b00077_si_002.cif
_cod_data_source_block ga_jw6
_cod_database_code 4345576
_audit_block_refno 2448
_audit_block_usercomment jw221
_shelx_space_group_comment
;
The symmetry employed for this shelxl refinement is uniquely defined
by the following loop, which should always be used as a source of
symmetry information in preference to the above space-group names.
They are only intended as comments.
;
_shelx_estimated_absorpt_t_max 0.790
_shelx_estimated_absorpt_t_min 0.756
_shelxl_version_number 2014/7
_olex2_refinement_description
;
1. Fixed Uiso
 At 1.2 times of:
  All C(H) groups, All C(H,H) groups
 At 1.5 times of:
  All C(H,H,H) groups
2.a Idealised Me refined as rotating group with stretchable bonds:
 C14(H14A,H14B,H14C), C15(H15A,H15B,H15C), C17(H17A,H17B,H17C), C18(H18A,H18B,
 H18C), C19(H19A,H19B,H19C), C20(H20A,H20B,H20C), C21(H21A,H21B,H21C), C22(H22A,
 H22B,H22C)
;
_olex2_submission_special_instructions 'No special instructions were received'

loop_
_symmetry_equiv_pos_as_xyz
'x, y, z'
'-x+1/2, -y, z+1/2'
'x+1/2, -y+1/2, -z'
'-x, y+1/2, -z+1/2'

loop_
_atom_site_label
_atom_site_type_symbol
_atom_site_fract_x
_atom_site_fract_y
_atom_site_fract_z
_atom_site_U_iso_or_equiv
_atom_site_adp_type
_atom_site_occupancy
_atom_site_site_symmetry_order
_atom_site_calc_flag
_atom_site_refinement_flags_posn
Ni Ni 0.57193(2) 0.40874(2) 0.62205(2) 0.01086(5) Uani 1 1 d .
Cl Cl 0.42796(3) 0.55454(3) 0.62552(2) 0.01489(7) Uani 1 1 d .
O1 O 0.63783(11) 0.38779(11) 0.42264(5) 0.0190(2) Uani 1 1 d .
O2 O 0.63075(11) 0.34301(11) 0.81968(5) 0.0155(2) Uani 1 1 d .
N1 N 0.59517(12) 0.43691(12) 0.52890(6) 0.0140(2) Uani 1 1 d .
N2 N 0.68870(11) 0.27985(11) 0.61648(6) 0.0130(2) Uani 1 1 d .
N3 N 0.56096(12) 0.38075(11) 0.71590(6) 0.0121(2) Uani 1 1 d .
C1 C 0.59740(15) 0.55878(14) 0.49500(8) 0.0154(3) Uani 1 1 d .
H1 H 0.5164(19) 0.599(2) 0.4968(10) 0.018 Uiso 1 1 d R
C2 C 0.62887(19) 0.52267(17) 0.42222(9) 0.0232(4) Uani 1 1 d .
H2A H 0.559(2) 0.545(2) 0.3903(10) 0.028 Uiso 1 1 d R
H2B H 0.712(2) 0.550(2) 0.4085(11) 0.028 Uiso 1 1 d R
C3 C 0.61659(14) 0.35174(15) 0.48594(8) 0.0145(3) Uani 1 1 d .
C4 C 0.61885(15) 0.21589(15) 0.50208(8) 0.0152(3) Uani 1 1 d .
C5 C 0.70175(14) 0.20090(14) 0.56302(8) 0.0146(3) Uani 1 1 d .
C6 C 0.79345(15) 0.11425(15) 0.57708(8) 0.0188(3) Uani 1 1 d .
H6 H 0.821(2) 0.051(2) 0.5456(10) 0.023 Uiso 1 1 d R
C7 C 0.83851(15) 0.14099(15) 0.64271(9) 0.0182(3) Uani 1 1 d .
H7 H 0.905(2) 0.097(2) 0.6660(10) 0.022 Uiso 1 1 d R
C8 C 0.77189(14) 0.24252(14) 0.66513(7) 0.0135(3) Uani 1 1 d .
C9 C 0.78420(14) 0.31284(14) 0.73030(8) 0.0135(3) Uani 1 1 d .
C10 C 0.65265(14) 0.34731(14) 0.75346(7) 0.0125(3) Uani 1 1 d .
C11 C 0.49595(15) 0.36880(16) 0.82885(8) 0.0166(3) Uani 1 1 d .
H11A H 0.4933(19) 0.446(2) 0.8583(10) 0.020 Uiso 1 1 d R
H11B H 0.459(2) 0.298(2) 0.8494(10) 0.020 Uiso 1 1 d R
C12 C 0.44590(13) 0.39635(14) 0.75789(7) 0.0131(3) Uani 1 1 d .
H12 H 0.4150(19) 0.4839(19) 0.7550(9) 0.016 Uiso 1 1 d R
C13 C 0.33968(15) 0.31271(15) 0.73246(9) 0.0167(3) Uani 1 1 d .
H13 H 0.316(2) 0.3462(19) 0.6918(11) 0.020 Uiso 1 1 d R
C14 C 0.38063(17) 0.17839(15) 0.72403(9) 0.0218(3) Uani 1 1 d .
H14A H 0.4540(13) 0.1747(2) 0.6952(7) 0.033 Uiso 1 1 calc GR
H14B H 0.3126(10) 0.1315(7) 0.7040(7) 0.033 Uiso 1 1 calc GR
H14C H 0.4012(13) 0.1439(6) 0.7675(6) 0.033 Uiso 1 1 calc GR
C15 C 0.22390(17) 0.32342(19) 0.77832(11) 0.0292(4) Uani 1 1 d .
H15A H 0.2425(6) 0.2862(14) 0.8214(7) 0.044 Uiso 1 1 calc GR
H15B H 0.1531(11) 0.2811(14) 0.7579(5) 0.044 Uiso 1 1 calc GR
H15C H 0.2030(10) 0.4097(12) 0.7846(6) 0.044 Uiso 1 1 calc GR
C16 C 0.68817(15) 0.64934(14) 0.52916(8) 0.0152(3) Uani 1 1 d .
H16 H 0.6614(19) 0.6540(19) 0.5724(10) 0.018 Uiso 1 1 d R
C17 C 0.82357(15) 0.60358(17) 0.53215(9) 0.0228(3) Uani 1 1 d .
H17A H 0.8255(2) 0.5222(12) 0.5522(7) 0.034 Uiso 1 1 calc GR
H17B H 0.8735(7) 0.6597(10) 0.5590(7) 0.034 Uiso 1 1 calc GR
H17C H 0.8579(7) 0.5996(13) 0.4872(6) 0.034 Uiso 1 1 calc GR
C18 C 0.68078(18) 0.77611(16) 0.49553(10) 0.0266(4) Uani 1 1 d .
H18A H 0.7158(14) 0.7715(4) 0.4523(7) 0.040 Uiso 1 1 calc GR
H18B H 0.7260(13) 0.8338(9) 0.5212(5) 0.040 Uiso 1 1 calc GR
H18C H 0.5960(12) 0.8008(7) 0.4925(7) 0.040 Uiso 1 1 calc GR
C19 C 0.48236(16) 0.17523(15) 0.51861(9) 0.0200(3) Uani 1 1 d .
H19A H 0.4518(6) 0.2217(10) 0.5554(7) 0.030 Uiso 1 1 calc GR
H19B H 0.4817(3) 0.0903(12) 0.5297(7) 0.030 Uiso 1 1 calc GR
H19C H 0.4301(8) 0.1889(12) 0.4808(5) 0.030 Uiso 1 1 calc GR
C20 C 0.66704(18) 0.13992(17) 0.44226(9) 0.0238(4) Uani 1 1 d .
H20A H 0.6115(11) 0.1542(11) 0.4027(6) 0.036 Uiso 1 1 calc GR
H20B H 0.6661(13) 0.0507(12) 0.4541(3) 0.036 Uiso 1 1 calc GR
H20C H 0.7548(13) 0.1656(10) 0.4312(5) 0.036 Uiso 1 1 calc GR
C21 C 0.85993(14) 0.43312(15) 0.71995(8) 0.0182(3) Uani 1 1 d .
H21A H 0.9461(11) 0.4128(3) 0.7051(7) 0.027 Uiso 1 1 calc GR
H21B H 0.8637(10) 0.4791(8) 0.7626(6) 0.027 Uiso 1 1 calc GR
H21C H 0.8183(9) 0.4841(9) 0.6856(6) 0.027 Uiso 1 1 calc GR
C22 C 0.84905(15) 0.23179(16) 0.78338(8) 0.0183(3) Uani 1 1 d .
H22A H 0.7966(9) 0.1570(11) 0.7920(5) 0.027 Uiso 1 1 calc GR
H22B H 0.8588(11) 0.2795(7) 0.8259(6) 0.027 Uiso 1 1 calc GR
H22C H 0.9338(12) 0.2062(10) 0.7667(3) 0.027 Uiso 1 1 calc GR

loop_
_atom_site_aniso_label
_atom_site_aniso_U_11
_atom_site_aniso_U_22
_atom_site_aniso_U_33
_atom_site_aniso_U_23
_atom_site_aniso_U_13
_atom_site_aniso_U_12
Ni 0.01267(8) 0.00899(8) 0.01094(8) -0.00091(6) 0.00105(7) 0.00041(7)
Cl 0.01608(14) 0.01207(14) 0.01652(14) 0.00028(12) 0.00016(15) 0.00275(12)
O1 0.0261(6) 0.0183(6) 0.0125(5) -0.0018(4) 0.0038(4) -0.0052(5)
O2 0.0154(5) 0.0191(6) 0.0120(5) 0.0004(4) 0.0000(4) -0.0002(4)
N1 0.0186(6) 0.0106(6) 0.0130(5) 0.0001(4) 0.0016(4) -0.0028(4)
N2 0.0131(5) 0.0108(5) 0.0151(5) -0.0028(5) 0.0013(5) 0.0000(4)
N3 0.0122(5) 0.0109(5) 0.0130(5) -0.0008(4) 0.0022(4) -0.0004(4)
C1 0.0197(7) 0.0117(7) 0.0148(6) 0.0021(5) -0.0005(5) -0.0036(5)
C2 0.0355(10) 0.0184(8) 0.0157(7) 0.0013(6) 0.0017(7) -0.0105(7)
C3 0.0156(7) 0.0144(7) 0.0136(6) -0.0002(5) 0.0008(5) -0.0041(5)
C4 0.0175(7) 0.0122(7) 0.0160(7) -0.0034(5) 0.0015(5) -0.0020(5)
C5 0.0150(6) 0.0121(6) 0.0167(7) -0.0034(5) 0.0026(5) -0.0017(5)
C6 0.0192(7) 0.0142(7) 0.0230(7) -0.0051(6) 0.0017(6) 0.0030(6)
C7 0.0165(7) 0.0145(7) 0.0237(7) -0.0002(6) 0.0005(6) 0.0035(6)
C8 0.0123(6) 0.0121(7) 0.0162(6) -0.0006(5) 0.0011(5) -0.0005(5)
C9 0.0120(6) 0.0130(7) 0.0154(6) -0.0004(5) -0.0001(5) -0.0008(5)
C10 0.0143(6) 0.0104(6) 0.0127(6) -0.0007(5) 0.0010(5) -0.0017(5)
C11 0.0166(7) 0.0197(8) 0.0135(6) 0.0013(6) 0.0036(5) 0.0003(6)
C12 0.0138(6) 0.0118(6) 0.0137(6) -0.0004(5) 0.0035(5) -0.0005(5)
C13 0.0150(7) 0.0148(7) 0.0204(7) 0.0027(6) -0.0011(6) -0.0015(6)
C14 0.0259(8) 0.0134(7) 0.0261(8) -0.0002(6) -0.0005(7) -0.0039(6)
C15 0.0155(8) 0.0281(10) 0.0441(11) 0.0037(8) 0.0078(8) -0.0013(7)
C16 0.0162(7) 0.0105(7) 0.0190(7) -0.0019(5) 0.0025(6) -0.0006(5)
C17 0.0174(7) 0.0209(8) 0.0300(8) -0.0036(7) 0.0027(6) -0.0003(6)
C18 0.0266(9) 0.0130(8) 0.0401(10) 0.0039(7) 0.0004(8) -0.0042(7)
C19 0.0175(7) 0.0154(7) 0.0272(8) 0.0019(6) -0.0028(6) -0.0043(6)
C20 0.0323(9) 0.0203(8) 0.0189(7) -0.0103(6) 0.0005(7) 0.0013(7)
C21 0.0153(7) 0.0172(8) 0.0219(7) -0.0017(6) 0.0010(6) -0.0044(5)
C22 0.0165(7) 0.0192(7) 0.0192(7) 0.0004(6) -0.0030(6) 0.0023(6)

loop_
_atom_type_symbol
_atom_type_description
_atom_type_scat_dispersion_real
_atom_type_scat_dispersion_imag
_atom_type_scat_source
C C 0.0033 0.0016 'International Tables Vol C Tables 4.2.6.8 and 6.1.1.4'
H H 0.0000 0.0000 'International Tables Vol C Tables 4.2.6.8 and 6.1.1.4'
Cl Cl 0.1484 0.1585 'International Tables Vol C Tables 4.2.6.8 and 6.1.1.4'
N N 0.0061 0.0033 'International Tables Vol C Tables 4.2.6.8 and 6.1.1.4'
Ni Ni 0.3393 1.1124 'International Tables Vol C Tables 4.2.6.8 and 6.1.1.4'
O O 0.0106 0.0060 'International Tables Vol C Tables 4.2.6.8 and 6.1.1.4'

loop_
_geom_angle_atom_site_label_1
_geom_angle_atom_site_label_2
_geom_angle_atom_site_label_3
_geom_angle
N1 Ni Cl 90.30(4)
N1 Ni N3 176.05(6)
N2 Ni Cl 177.07(4)
N2 Ni N1 88.64(6)
N2 Ni N3 88.83(5)
N3 Ni Cl 92.37(4)
C3 O1 C2 106.60(12)
C10 O2 C11 106.54(12)
C1 N1 Ni 126.20(10)
C3 N1 Ni 124.15(11)
C3 N1 C1 109.59(13)
C5 N2 Ni 125.32(11)
C8 N2 Ni 127.18(10)
C8 N2 C5 107.42(12)
C10 N3 Ni 125.10(11)
C10 N3 C12 109.05(12)
C12 N3 Ni 125.84(9)
N1 C1 H1 111.9(13)
N1 C1 C2 101.88(13)
N1 C1 C16 112.21(13)
C2 C1 H1 110.1(12)
C16 C1 H1 104.6(13)
C16 C1 C2 116.41(13)
O1 C2 C1 105.22(13)
O1 C2 H2A 106.9(14)
O1 C2 H2B 104.2(14)
C1 C2 H2A 112.0(13)
C1 C2 H2B 112.7(13)
H2A C2 H2B 114.8(18)
O1 C3 C4 118.89(14)
N1 C3 O1 116.69(15)
N1 C3 C4 124.42(14)
C3 C4 C5 106.63(13)
C3 C4 C19 107.97(13)
C3 C4 C20 111.32(14)
C5 C4 C19 110.06(13)
C5 C4 C20 111.90(14)
C20 C4 C19 108.87(14)
N2 C5 C4 119.92(14)
N2 C5 C6 109.73(14)
C6 C5 C4 130.34(14)
C5 C6 H6 124.0(13)
C5 C6 C7 106.53(14)
C7 C6 H6 129.5(13)
C6 C7 H7 125.8(13)
C8 C7 C6 106.72(14)
C8 C7 H7 127.5(13)
N2 C8 C7 109.59(13)
N2 C8 C9 120.92(13)
C7 C8 C9 129.44(14)
C8 C9 C10 107.84(12)
C8 C9 C21 110.85(13)
C8 C9 C22 109.96(13)
C10 C9 C21 108.11(13)
C10 C9 C22 110.07(13)
C22 C9 C21 109.97(13)
O2 C10 C9 116.77(13)
N3 C10 O2 116.99(14)
N3 C10 C9 126.24(14)
O2 C11 H11A 104.7(12)
O2 C11 H11B 107.6(13)
O2 C11 C12 104.97(12)
H11A C11 H11B 113.4(17)
C12 C11 H11A 111.1(12)
C12 C11 H11B 114.2(12)
N3 C12 C11 102.20(12)
N3 C12 H12 110.0(11)
N3 C12 C13 110.45(12)
C11 C12 H12 110.4(11)
C13 C12 C11 116.25(13)
C13 C12 H12 107.5(12)
C12 C13 H13 105.0(13)
C12 C13 C15 110.27(15)
C14 C13 C12 113.03(14)
C14 C13 H13 110.8(13)
C14 C13 C15 111.39(14)
C15 C13 H13 105.9(13)
C13 C14 H14A 109.5
C13 C14 H14B 109.5
C13 C14 H14C 109.5
H14A C14 H14B 109.5
H14A C14 H14C 109.5
H14B C14 H14C 109.5
C13 C15 H15A 109.5
C13 C15 H15B 109.5
C13 C15 H15C 109.5
H15A C15 H15B 109.5
H15A C15 H15C 109.5
H15B C15 H15C 109.5
C1 C16 H16 105.1(13)
C17 C16 C1 113.65(13)
C17 C16 H16 106.0(13)
C17 C16 C18 111.00(14)
C18 C16 C1 110.38(14)
C18 C16 H16 110.4(13)
C16 C17 H17A 109.5
C16 C17 H17B 109.5
C16 C17 H17C 109.5
H17A C17 H17B 109.5
H17A C17 H17C 109.5
H17B C17 H17C 109.5
C16 C18 H18A 109.5
C16 C18 H18B 109.5
C16 C18 H18C 109.5
H18A C18 H18B 109.5
H18A C18 H18C 109.5
H18B C18 H18C 109.5
C4 C19 H19A 109.5
C4 C19 H19B 109.5
C4 C19 H19C 109.5
H19A C19 H19B 109.5
H19A C19 H19C 109.5
H19B C19 H19C 109.5
C4 C20 H20A 109.5
C4 C20 H20B 109.5
C4 C20 H20C 109.5
H20A C20 H20B 109.5
H20A C20 H20C 109.5
H20B C20 H20C 109.5
C9 C21 H21A 109.5
C9 C21 H21B 109.5
C9 C21 H21C 109.5
H21A C21 H21B 109.5
H21A C21 H21C 109.5
H21B C21 H21C 109.5
C9 C22 H22A 109.5
C9 C22 H22B 109.5
C9 C22 H22C 109.5
H22A C22 H22B 109.5
H22A C22 H22C 109.5
H22B C22 H22C 109.5

loop_
_geom_bond_atom_site_label_1
_geom_bond_atom_site_label_2
_geom_bond_distance
Ni Cl 2.1968(8)
Ni N1 1.8953(14)
Ni N2 1.8688(13)
Ni N3 1.8962(14)
O1 C2 1.464(2)
O1 C3 1.3382(19)
O2 C10 1.3394(19)
O2 C11 1.467(2)
N1 C1 1.483(2)
N1 C3 1.278(2)
N2 C5 1.3723(19)
N2 C8 1.3704(19)
N3 C10 1.2783(19)
N3 C12 1.4878(18)
C1 H1 0.96(2)
C1 C2 1.537(2)
C1 C16 1.533(2)
C2 H2A 1.01(2)
C2 H2B 0.97(2)
C3 C4 1.506(2)
C4 C5 1.506(2)
C4 C19 1.547(2)
C4 C20 1.535(2)
C5 C6 1.380(2)
C6 H6 0.98(2)
C6 C7 1.421(2)
C7 H7 0.97(2)
C7 C8 1.381(2)
C8 C9 1.510(2)
C9 C10 1.515(2)
C9 C21 1.544(2)
C9 C22 1.536(2)
C11 H11A 1.02(2)
C11 H11B 0.95(2)
C11 C12 1.538(2)
C12 H12 1.01(2)
C12 C13 1.531(2)
C13 H13 0.92(2)
C13 C14 1.527(2)
C13 C15 1.534(3)
C14 H14A 0.967(13)
C14 H14B 0.967(13)
C14 H14C 0.967(13)
C15 H15A 0.968(14)
C15 H15B 0.968(14)
C15 H15C 0.968(14)
C16 H16 0.91(2)
C16 C17 1.519(2)
C16 C18 1.530(2)
C17 H17A 0.968(12)
C17 H17B 0.968(12)
C17 H17C 0.968(12)
C18 H18A 0.939(13)
C18 H18B 0.939(13)
C18 H18C 0.939(13)
C19 H19A 0.946(12)
C19 H19B 0.946(12)
C19 H19C 0.946(12)
C20 H20A 0.995(13)
C20 H20B 0.995(13)
C20 H20C 0.995(13)
C21 H21A 0.984(12)
C21 H21B 0.984(12)
C21 H21C 0.984(12)
C22 H22A 0.997(12)
C22 H22B 0.997(12)
C22 H22C 0.997(12)

loop_
_geom_torsion_atom_site_label_1
_geom_torsion_atom_site_label_2
_geom_torsion_atom_site_label_3
_geom_torsion_atom_site_label_4
_geom_torsion
Ni N1 C1 C2 175.98(11)
Ni N1 C1 C16 50.76(17)
Ni N1 C3 O1 -176.36(10)
Ni N1 C3 C4 3.8(2)
Ni N2 C5 C4 0.8(2)
Ni N2 C5 C6 -177.64(11)
Ni N2 C8 C7 177.56(11)
Ni N2 C8 C9 -4.8(2)
Ni N3 C10 O2 173.92(10)
Ni N3 C10 C9 -5.6(2)
Ni N3 C12 C11 -176.65(10)
Ni N3 C12 C13 59.04(16)
Cl Ni N1 C1 40.04(12)
Cl Ni N1 C3 -142.92(13)
Cl Ni N3 C10 -147.48(12)
Cl Ni N3 C12 31.23(11)
O1 C3 C4 C5 131.27(14)
O1 C3 C4 C19 -110.49(16)
O1 C3 C4 C20 9.0(2)
O2 C11 C12 N3 0.76(15)
O2 C11 C12 C13 121.11(14)
N1 Ni N2 C5 -36.25(13)
N1 Ni N2 C8 147.21(13)
N1 C1 C2 O1 1.24(16)
N1 C1 C16 C17 58.36(18)
N1 C1 C16 C18 -176.18(14)
N1 C3 C4 C5 -48.9(2)
N1 C3 C4 C19 69.3(2)
N1 C3 C4 C20 -171.24(15)
N2 Ni N1 C1 -142.69(13)
N2 Ni N1 C3 34.35(14)
N2 Ni N3 C10 35.20(13)
N2 Ni N3 C12 -146.10(12)
N2 C5 C6 C7 0.34(18)
N2 C8 C9 C10 42.00(19)
N2 C8 C9 C21 -76.16(17)
N2 C8 C9 C22 162.03(13)
N3 Ni N2 C5 146.79(13)
N3 Ni N2 C8 -29.75(13)
N3 C12 C13 C14 51.28(18)
N3 C12 C13 C15 176.69(13)
C1 N1 C3 O1 1.10(19)
C1 N1 C3 C4 -178.70(14)
C2 O1 C3 N1 -0.2(2)
C2 O1 C3 C4 179.60(14)
C2 C1 C16 C17 -58.5(2)
C2 C1 C16 C18 67.01(19)
C3 O1 C2 C1 -0.72(18)
C3 N1 C1 C2 -1.41(17)
C3 N1 C1 C16 -126.64(14)
C3 C4 C5 N2 44.95(18)
C3 C4 C5 C6 -136.95(17)
C4 C5 C6 C7 -177.91(16)
C5 N2 C8 C7 0.51(17)
C5 N2 C8 C9 178.15(13)
C5 C6 C7 C8 -0.02(18)
C6 C7 C8 N2 -0.31(18)
C6 C7 C8 C9 -177.68(15)
C7 C8 C9 C10 -140.88(17)
C7 C8 C9 C21 100.95(19)
C7 C8 C9 C22 -20.9(2)
C8 N2 C5 C4 177.93(13)
C8 N2 C5 C6 -0.53(17)
C8 C9 C10 O2 142.60(13)
C8 C9 C10 N3 -37.8(2)
C10 O2 C11 C12 -3.36(16)
C10 N3 C12 C11 2.23(16)
C10 N3 C12 C13 -122.08(14)
C11 O2 C10 N3 5.42(18)
C11 O2 C10 C9 -174.98(13)
C11 C12 C13 C14 -64.53(18)
C11 C12 C13 C15 60.88(19)
C12 N3 C10 O2 -4.97(18)
C12 N3 C10 C9 175.47(14)
C16 C1 C2 O1 123.63(15)
C19 C4 C5 N2 -71.91(18)
C19 C4 C5 C6 106.18(19)
C20 C4 C5 N2 166.90(14)
C20 C4 C5 C6 -15.0(2)
C21 C9 C10 O2 -97.49(16)
C21 C9 C10 N3 82.06(18)
C22 C9 C10 O2 22.64(18)
C22 C9 C10 N3 -157.80(15)
